data_2020964
loop_
_publ_author_name
'Mebi, Charles'
'Gerasimchuk, Nikolay'
'Labrecque, Jordan'

_publ_section_title
;
 Crystal and electronic structure of a hexacarbonyldiiron cluster tethered
 to naphthalene-2-thiolate ligands
;
_journal_coeditor_code FN3252
_journal_issue 2
_journal_name_full 'Acta Crystallographica Section C'
_journal_page_first
;
;
_journal_paper_doi 10.1107/S2053229618000712
_journal_volume 74
_journal_year 2018
_chemical_formula_iupac '[Fe2 (C10 H7 S1)2 (C O)6]'
_chemical_formula_moiety 'C26 H14 Fe2 O6 S2'
_chemical_formula_sum 'C26 H14 Fe2 O6 S2'
_chemical_formula_weight 598.19
_chemical_name_common 'BINAP + dithio'
_chemical_name_systematic
Bis(\m-naphthalene-2-thiolato-\k^2^<i>S</i>:<i>S</i>)bis(tricarbonyliron)(<i>Fe</i>---<i>Fe</i>)
_space_group_crystal_system triclinic
_space_group_IT_number 2
_space_group_name_Hall '-P 1'
_space_group_name_H-M_alt 'P -1'
_symmetry_space_group_name_Hall '-P 1'
_symmetry_space_group_name_H-M 'P -1'
_atom_sites_solution_hydrogens geom
_audit_creation_method SHELXL-2014/6
_cell_angle_alpha 106.9800(10)
_cell_angle_beta 99.4530(10)
_cell_angle_gamma 96.9980(10)
_cell_formula_units_Z 6
_cell_length_a 10.1425(5)
_cell_length_b 16.1771(7)
_cell_length_c 24.5865(11)
_cell_measurement_reflns_used 186
_cell_measurement_temperature 100(2)
_cell_measurement_theta_max 54.19
_cell_measurement_theta_min 2.17
_cell_volume 3743.7(3)
_computing_cell_refinement
;
SAINT (Bruker, 2017)
;
_computing_data_collection
;
APEX3 (Bruker, 2017)
;
_computing_data_reduction
;
SAINT (Bruker, 2017)
;
_computing_molecular_graphics
;
SHELXTL (Bruker, 2017)
;
_computing_publication_material
;
SHELXTL (Bruker, 2017)
;
_computing_structure_refinement
;
SHELXTL (Bruker, 2017)
;
_computing_structure_solution
;
SHELXTL (Bruker, 2017)
;
_diffrn_ambient_temperature 100(2)
_diffrn_measured_fraction_theta_full 0.999
_diffrn_measured_fraction_theta_max 0.992
_diffrn_measurement_device_type 'Bruker APEXII CCD area detector'
_diffrn_measurement_method '4 omega scans = full sphere'
_diffrn_radiation_monochromator graphite
_diffrn_radiation_source 'fine-focus sealed tube'
_diffrn_radiation_type MoK\a
_diffrn_radiation_wavelength 0.71073
_diffrn_reflns_av_R_equivalents 0.0288
_diffrn_reflns_limit_h_max 13
_diffrn_reflns_limit_h_min -13
_diffrn_reflns_limit_k_max 21
_diffrn_reflns_limit_k_min -21
_diffrn_reflns_limit_l_max 32
_diffrn_reflns_limit_l_min -32
_diffrn_reflns_number 50690
_diffrn_reflns_theta_full 25.242
_diffrn_reflns_theta_max 28.483
_diffrn_reflns_theta_min 0.886
_exptl_absorpt_coefficient_mu 1.370
_exptl_absorpt_correction_T_max 0.7498
_exptl_absorpt_correction_T_min 0.6565
_exptl_absorpt_correction_type numerical
_exptl_absorpt_process_details
;
Blessing (1995) and <i>SADABS</i> (Sheldrick, 1999)]
;
_exptl_crystal_colour orange-red
_exptl_crystal_density_diffrn 1.592
_exptl_crystal_description block
_exptl_crystal_F_000 1812
_exptl_crystal_size_max 0.281
_exptl_crystal_size_mid 0.208
_exptl_crystal_size_min 0.207
_refine_diff_density_max 1.150
_refine_diff_density_min -0.729
_refine_ls_extinction_method none
_refine_ls_goodness_of_fit_ref 1.072
_refine_ls_hydrogen_treatment constr
_refine_ls_matrix_type full
_refine_ls_number_parameters 1056
_refine_ls_number_reflns 18799
_refine_ls_number_restraints 10
_refine_ls_restrained_S_all 1.072
_refine_ls_R_factor_all 0.0590
_refine_ls_R_factor_gt 0.0429
_refine_ls_shift/su_max 0.001
_refine_ls_shift/su_mean 0.000
_refine_ls_structure_factor_coef Fsqd
_refine_ls_weighting_details 'w=1/[\s^2^(Fo^2^)+(0.0574P)^2^+1.6114P] where P=(Fo^2^+2Fc^2^)/3'
_refine_ls_weighting_scheme calc
_refine_ls_wR_factor_gt 0.1046
_refine_ls_wR_factor_ref 0.1140
_reflns_number_gt 14329
_reflns_number_total 18799
_reflns_threshold_expression 'I > 2\s(I)'
_cod_data_source_file fn3252sup1.cif
_cod_data_source_block I
_cod_database_code 2020964
_shelx_space_group_comment
;
The symmetry employed for this shelxl refinement is uniquely defined
by the following loop, which should always be used as a source of
symmetry information in preference to the above space-group names.
They are only intended as comments.
;
_shelxl_version_number 2014/6

loop_
_space_group_symop_operation_xyz
'x, y, z'
'-x, -y, -z'

loop_
_atom_site_type_symbol
_atom_site_label
_atom_site_fract_x
_atom_site_fract_y
_atom_site_fract_z
_atom_site_U_iso_or_equiv
_atom_site_adp_type
_atom_site_calc_flag
_atom_site_occupancy
_atom_site_disorder_assembly
_atom_site_disorder_group
C C100 0.8164(3) 0.5540(2) 0.45477(11) 0.0205(13) Uani d 0.517(4) A 1
C C101 0.9071(4) 0.6334(2) 0.47434(13) 0.0240(11) Uani d 0.517(4) A 1
H H101 0.9175 0.6670 0.4489 0.029 Uiso calc 0.517(4) A 1
C C102 0.9826(3) 0.66365(18) 0.53110(14) 0.0252(11) Uani d 0.517(4) A 1
H H102 1.0446 0.7179 0.5445 0.030 Uiso calc 0.517(4) A 1
C C103 0.9675(4) 0.6145(2) 0.56828(11) 0.0240(12) Uani d 0.517(4) A 1
C C104 0.8769(4) 0.5351(2) 0.54871(13) 0.0231(14) Uani d 0.517(4) A 1
C C105 0.8013(3) 0.50490(18) 0.49195(14) 0.0214(11) Uani d 0.517(4) A 1
H H105 0.7393 0.4506 0.4786 0.026 Uiso calc 0.517(4) A 1
S S2C 0.7208(6) 0.5124(4) 0.3819(3) 0.0179(7) Uani d 0.517(4) A 1
C C106 1.0415(6) 0.6464(4) 0.62763(16) 0.0277(13) Uani d 0.517(4) A 1
H H106 1.1002 0.7020 0.6420 0.033 Uiso calc 0.517(4) A 1
C C107 1.0276(10) 0.5971(5) 0.6632(3) 0.0312(17) Uani d 0.517(4) A 1
H H107 1.0759 0.6189 0.7026 0.037 Uiso calc 0.517(4) A 1
C C108 0.9426(5) 0.5141(3) 0.64269(18) 0.0273(12) Uani d 0.517(4) A 1
H H108 0.9352 0.4794 0.6676 0.033 Uiso calc 0.517(4) A 1
C C109 0.8704(4) 0.4840(3) 0.58618(15) 0.0231(11) Uani d 0.517(4) A 1
H H109 0.8148 0.4273 0.5720 0.028 Uiso calc 0.517(4) A 1
C C200 0.7753(4) 0.5190(3) 0.45040(13) 0.0285(17) Uani d 0.483(4) A 2
C C201 0.8749(4) 0.5922(2) 0.48155(18) 0.0310(14) Uani d 0.483(4) A 2
H H201 0.9000 0.6352 0.4640 0.037 Uiso calc 0.483(4) A 2
C C202 0.9376(4) 0.6026(3) 0.53841(17) 0.0364(17) Uani d 0.483(4) A 2
C C203 0.9008(4) 0.5397(3) 0.56411(13) 0.036(2) Uani d 0.483(4) A 2
C C204 0.8012(4) 0.4666(3) 0.53296(16) 0.0380(16) Uani d 0.483(4) A 2
H H204 0.7761 0.4236 0.5505 0.046 Uiso calc 0.483(4) A 2
C C205 0.7385(4) 0.4562(2) 0.47610(15) 0.0296(13) Uani d 0.483(4) A 2
H H205 0.6705 0.4062 0.4548 0.036 Uiso calc 0.483(4) A 2
S S2CC 0.6957(7) 0.4951(4) 0.3759(3) 0.0198(8) Uani d 0.483(4) A 2
C C206 1.0390(6) 0.6758(3) 0.5711(3) 0.059(2) Uani d 0.483(4) A 2
H H206 1.0667 0.7182 0.5535 0.071 Uiso calc 0.483(4) A 2
C C207 1.0989(10) 0.6873(6) 0.6277(3) 0.068(3) Uani d 0.483(4) A 2
H H207 1.1684 0.7367 0.6487 0.081 Uiso calc 0.483(4) A 2
C C208 1.0569(10) 0.6260(6) 0.6545(4) 0.060(3) Uani d 0.483(4) A 2
H H208 1.0961 0.6348 0.6940 0.072 Uiso calc 0.483(4) A 2
C C209 0.9603(6) 0.5542(6) 0.62402(17) 0.051(2) Uani d 0.483(4) A 2
H H209 0.9320 0.5131 0.6425 0.061 Uiso calc 0.483(4) A 2
C C1A 0.2531(3) 0.05450(17) 0.22046(11) 0.0263(5) Uani d 1 . .
C C2A 0.3429(3) 0.03714(19) 0.18174(12) 0.0319(6) Uani d 1 . .
H H2A 0.3773 -0.0162 0.1742 0.038 Uiso calc 1 . .
C C3A 0.3804(3) 0.0971(2) 0.15513(12) 0.0339(6) Uani d 1 . .
H H3A 0.4421 0.0853 0.1298 0.041 Uiso calc 1 . .
C C4A 0.3289(3) 0.17583(18) 0.16470(12) 0.0321(6) Uani d 1 . .
C C5A 0.3615(3) 0.2384(2) 0.13652(14) 0.0403(7) Uani d 1 . .
H H5A 0.4222 0.2281 0.1107 0.048 Uiso calc 1 . .
C C6A 0.3074(3) 0.3123(2) 0.14594(15) 0.0453(8) Uani d 1 . .
H H6A 0.3293 0.3528 0.1261 0.054 Uiso calc 1 . .
C C7A 0.2191(4) 0.33040(19) 0.18474(15) 0.0483(9) Uani d 1 . .
H H7A 0.1825 0.3830 0.1912 0.058 Uiso calc 1 . .
C C8A 0.1857(3) 0.27204(19) 0.21319(13) 0.0393(7) Uani d 1 . .
H H8A 0.1267 0.2848 0.2396 0.047 Uiso calc 1 . .
C C9A 0.2379(3) 0.19332(17) 0.20376(12) 0.0307(6) Uani d 1 . .
C C10A 0.2017(3) 0.13049(17) 0.23115(11) 0.0288(6) Uani d 1 . .
H H10A 0.1414 0.1414 0.2571 0.035 Uiso calc 1 . .
C C11A 0.5461(3) 0.11115(18) 0.40641(12) 0.0336(6) Uani d 1 . .
C C12A 0.5206(3) 0.17533(19) 0.45576(13) 0.0373(7) Uani d 1 . .
H H12A 0.4367 0.1959 0.4537 0.045 Uiso calc 1 . .
C C13A 0.6186(3) 0.20681(19) 0.50593(13) 0.0398(7) Uani d 1 . .
H H13A 0.6024 0.2491 0.5390 0.048 Uiso calc 1 . .
C C14A 0.7422(3) 0.17693(18) 0.50866(13) 0.0324(6) Uani d 1 . .
C C15A 0.8471(3) 0.2082(2) 0.56246(15) 0.0448(8) Uani d 1 . .
H H15A 0.8307 0.2492 0.5961 0.054 Uiso calc 1 . .
C C16A 0.9661(3) 0.1793(2) 0.56468(15) 0.0441(8) Uani d 1 . .
H H16A 1.0334 0.1998 0.5997 0.053 Uiso calc 1 . .
C C17A 0.9904(3) 0.1184(2) 0.51466(15) 0.0467(8) Uani d 1 . .
H H17A 1.0750 0.0986 0.5164 0.056 Uiso calc 1 . .
C C18A 0.8943(3) 0.0870(2) 0.46359(15) 0.0448(8) Uani d 1 . .
H H18A 0.9119 0.0455 0.4305 0.054 Uiso calc 1 . .
C C19A 0.7723(3) 0.11625(18) 0.46074(13) 0.0362(7) Uani d 1 . .
C C20A 0.6653(3) 0.08384(18) 0.40794(12) 0.0355(6) Uani d 1 . .
H H20A 0.6808 0.0427 0.3742 0.043 Uiso calc 1 . .
C C1AA 0.2614(3) -0.18001(18) 0.27694(12) 0.0324(6) Uani d 1 . .
C C2AA 0.4926(3) -0.09577(17) 0.25554(11) 0.0292(6) Uani d 1 . .
C C3AA 0.4558(3) -0.09622(17) 0.36195(12) 0.0299(6) Uani d 1 . .
C C4AA 0.0571(3) -0.0555(3) 0.33447(14) 0.0459(8) Uani d 1 . .
C C5AA 0.2637(3) 0.01955(19) 0.41994(13) 0.0369(7) Uani d 1 . .
C C1B 0.2619(3) 0.42083(15) 1.00599(11) 0.0262(5) Uani d 1 . .
C C2B 0.1303(3) 0.41799(16) 1.01238(12) 0.0280(5) Uani d 1 . .
H H2B 0.0585 0.3867 0.9801 0.034 Uiso calc 1 . .
C C3B 0.0999(3) 0.46126(16) 1.06678(12) 0.0301(6) Uani d 1 . .
C C4B -0.0356(3) 0.45973(18) 1.07458(14) 0.0381(7) Uani d 1 . .
H H4B -0.1092 0.4290 1.0429 0.046 Uiso calc 1 . .
C C5B -0.0605(4) 0.50302(19) 1.12824(15) 0.0440(8) Uani d 1 . .
H H5B -0.1515 0.5019 1.1333 0.053 Uiso calc 1 . .
C C6B 0.0469(4) 0.5484(2) 1.17514(15) 0.0467(9) Uani d 1 . .
H H6B 0.0282 0.5782 1.2117 0.056 Uiso calc 1 . .
C C7B 0.1780(4) 0.55041(19) 1.16894(14) 0.0419(7) Uani d 1 . .
H H7B 0.2498 0.5811 1.2014 0.050 Uiso calc 1 . .
C C8B 0.2091(3) 0.50738(17) 1.11469(12) 0.0343(6) Uani d 1 . .
C C9B 0.3441(3) 0.50917(17) 1.10660(13) 0.0343(6) Uani d 1 . .
H H9B 0.4175 0.5397 1.1384 0.041 Uiso calc 1 . .
C C10B 0.3704(3) 0.46742(16) 1.05351(12) 0.0305(6) Uani d 1 . .
H H10B 0.4615 0.4697 1.0485 0.037 Uiso calc 1 . .
C C11B 0.1615(3) 0.10141(16) 0.95257(11) 0.0255(5) Uani d 1 . .
C C12B 0.0303(3) 0.05736(16) 0.91998(11) 0.0250(5) Uani d 1 . .
H H12B -0.0258 0.0867 0.9000 0.030 Uiso calc 1 . .
C C13B -0.0159(3) -0.02689(17) 0.91715(11) 0.0263(5) Uani d 1 . .
H H13B -0.1041 -0.0557 0.8951 0.032 Uiso calc 1 . .
C C14B 0.0662(3) -0.07187(17) 0.94667(11) 0.0269(5) Uani d 1 . .
C C15B 0.0192(3) -0.15947(17) 0.94563(11) 0.0266(5) Uani d 1 . .
H H15B -0.0686 -0.1898 0.9241 0.032 Uiso calc 1 . .
C C16B 0.1014(3) -0.19924(17) 0.97585(12) 0.0306(6) Uani d 1 . .
H H16B 0.0707 -0.2576 0.9749 0.037 Uiso calc 1 . .
C C17B 0.2302(3) -0.15488(19) 1.00819(13) 0.0364(6) Uani d 1 . .
H H17B 0.2847 -0.1833 1.0296 0.044 Uiso calc 1 . .
C C18B 0.2795(3) -0.07200(19) 1.00979(13) 0.0338(6) Uani d 1 . .
H H18B 0.3681 -0.0437 1.0316 0.041 Uiso calc 1 . .
C C19B 0.1993(3) -0.02810(17) 0.97914(11) 0.0264(5) Uani d 1 . .
C C20B 0.2435(3) 0.05997(17) 0.98152(11) 0.0259(5) Uani d 1 . .
H H20B 0.3310 0.0904 1.0035 0.031 Uiso calc 1 . .
C C1BB -0.0081(3) 0.25803(18) 0.87534(12) 0.0304(6) Uani d 1 . .
C C2BB 0.1503(2) 0.13640(18) 0.83303(11) 0.0252(5) Uani d 1 . .
C C3BB 0.1985(3) 0.2857(2) 0.81968(13) 0.0377(7) Uani d 1 . .
C C4BB 0.4267(3) 0.14321(18) 0.90957(11) 0.0266(5) Uani d 1 . .
C C5BB 0.5282(3) 0.2964(2) 1.00235(13) 0.0384(7) Uani d 1 . .
C C6BB 0.5034(3) 0.27980(17) 0.88585(13) 0.0338(6) Uani d 1 . .
C C1C 0.6086(3) 0.40629(16) 0.24883(10) 0.0245(5) Uani d 1 . .
C C2C 0.5961(3) 0.33215(17) 0.26491(11) 0.0275(5) Uani d 1 . .
H H2C 0.5430 0.3277 0.2927 0.033 Uiso calc 1 . .
C C3C 0.6618(3) 0.26161(16) 0.24041(11) 0.0258(5) Uani d 1 . .
C C4C 0.6543(3) 0.18533(18) 0.25756(13) 0.0367(7) Uani d 1 . .
H H4C 0.6032 0.1799 0.2858 0.044 Uiso calc 1 . .
C C5C 0.7206(3) 0.11908(19) 0.23363(14) 0.0391(7) Uani d 1 . .
H H5C 0.7160 0.0685 0.2459 0.047 Uiso calc 1 . .
C C6C 0.7951(3) 0.12525(19) 0.19129(13) 0.0377(7) Uani d 1 . .
H H6C 0.8396 0.0786 0.1747 0.045 Uiso calc 1 . .
C C7C 0.8039(3) 0.19805(18) 0.17376(12) 0.0337(6) Uani d 1 . .
H H7C 0.8547 0.2018 0.1451 0.040 Uiso calc 1 . .
C C8C 0.7380(3) 0.26807(16) 0.19797(11) 0.0257(5) Uani d 1 . .
C C9C 0.7486(3) 0.34565(18) 0.18218(11) 0.0302(6) Uani d 1 . .
H H9C 0.7996 0.3508 0.1538 0.036 Uiso calc 1 . .
C C10C 0.6868(3) 0.41301(17) 0.20696(11) 0.0278(5) Uani d 1 . .
H H10C 0.6960 0.4648 0.1961 0.033 Uiso calc 1 . .
C C1CC 0.8288(3) 0.62628(18) 0.32046(12) 0.0318(6) Uani d 1 . .
C C2CC 0.5847(3) 0.67959(18) 0.30599(12) 0.0329(6) Uani d 1 . .
C C3CC 0.6936(3) 0.69925(19) 0.40997(12) 0.0309(6) Uani d 1 . .
C C4CC 0.3535(3) 0.5726(2) 0.34629(13) 0.0388(7) Uani d 1 . .
C C5CC 0.5038(3) 0.5696(2) 0.44228(14) 0.0364(7) Uani d 1 . .
C C6CC 0.3935(3) 0.4121(2) 0.36289(15) 0.0440(8) Uani d 1 . .
Fe Fe1A 0.36716(4) -0.07322(2) 0.29994(2) 0.02287(8) Uani d 1 . .
Fe Fe2A 0.21160(4) 0.02021(3) 0.34675(2) 0.03094(10) Uani d 1 . .
Fe Fe1B 0.16924(4) 0.24778(2) 0.87881(2) 0.02202(8) Uani d 1 . .
Fe Fe2B 0.40267(4) 0.25483(2) 0.93459(2) 0.02375(8) Uani d 1 . .
Fe Fe1C 0.66699(4) 0.61291(2) 0.34206(2) 0.02247(8) Uani d 1 . .
Fe Fe2C 0.48744(4) 0.51739(2) 0.36576(2) 0.02653(9) Uani d 1 . .
O O1AA 0.1923(2) -0.24648(14) 0.26385(10) 0.0479(6) Uani d 1 . .
O O2AA 0.5740(2) -0.10929(14) 0.22936(9) 0.0397(5) Uani d 1 . .
O O3AA 0.5091(2) -0.11365(14) 0.40032(9) 0.0433(5) Uani d 1 . .
O O4AA -0.0418(3) -0.1038(2) 0.32503(12) 0.0710(9) Uani d 1 . .
O O5AA 0.2968(3) 0.01846(14) 0.46633(9) 0.0474(6) Uani d 1 . .
O O1BB -0.1202(2) 0.26121(15) 0.87380(10) 0.0432(5) Uani d 1 . .
O O2BB 0.14409(19) 0.06717(13) 0.80239(8) 0.0321(4) Uani d 1 . .
O O3BB 0.2219(3) 0.31124(19) 0.78316(11) 0.0644(7) Uani d 1 . .
O O4BB 0.44192(19) 0.07232(12) 0.89199(8) 0.0314(4) Uani d 1 . .
O O5BB 0.6075(2) 0.32525(17) 1.04449(11) 0.0612(7) Uani d 1 . .
O O6BB 0.5670(2) 0.29120(13) 0.85373(10) 0.0470(6) Uani d 1 . .
O O1CC 0.9324(2) 0.63378(16) 0.30906(10) 0.0474(6) Uani d 1 . .
O O2CC 0.5294(3) 0.72121(15) 0.28223(10) 0.0519(6) Uani d 1 . .
O O3CC 0.7028(2) 0.75535(14) 0.45218(9) 0.0441(5) Uani d 1 . .
O O4CC 0.2750(3) 0.61248(19) 0.33417(11) 0.0610(7) Uani d 1 . .
O O5CC 0.5186(3) 0.60385(16) 0.49096(10) 0.0527(6) Uani d 1 . .
O O6CC 0.3346(3) 0.34755(15) 0.36192(13) 0.0659(8) Uani d 1 . .
S S1A 0.19594(7) -0.03012(4) 0.24910(3) 0.02620(13) Uani d 1 . .
S S2A 0.42270(7) 0.07466(4) 0.33990(3) 0.02801(14) Uani d 1 . .
S S1B 0.30524(7) 0.37499(4) 0.93697(3) 0.02597(13) Uani d 1 . .
S S2B 0.20952(6) 0.21648(4) 0.96309(3) 0.02217(12) Uani d 1 . .
S S1C 0.52290(6) 0.49510(4) 0.27431(3) 0.02480(13) Uani d 1 . .
C C06A 0.172(3) 0.125(2) 0.3700(13) 0.049(3) Uani d 0.321(18) B 1
O O06A 0.146(2) 0.1932(14) 0.3863(9) 0.086(3) Uani d 0.321(18) B 1
O O6AA 0.0809(14) 0.1788(6) 0.3673(4) 0.086(3) Uani d 0.679(18) B 2
C C6AA 0.1274(12) 0.1173(10) 0.3585(6) 0.049(3) Uani d 0.679(18) B 2

loop_
_atom_site_aniso_label
_atom_site_aniso_U_11
_atom_site_aniso_U_22
_atom_site_aniso_U_33
_atom_site_aniso_U_12
_atom_site_aniso_U_13
_atom_site_aniso_U_23
C100 0.023(3) 0.023(3) 0.013(3) 0.010(3) 0.004(2) 0.000(2)
C101 0.026(3) 0.022(3) 0.026(3) 0.009(2) 0.003(2) 0.012(2)
C102 0.025(3) 0.021(3) 0.028(3) 0.006(2) 0.005(2) 0.005(2)
C103 0.021(3) 0.022(3) 0.029(3) 0.010(2) 0.003(2) 0.007(2)
C104 0.014(3) 0.030(3) 0.029(3) 0.010(2) 0.006(2) 0.012(2)
C105 0.020(2) 0.023(2) 0.022(3) 0.0064(19) 0.0051(19) 0.007(2)
S2C 0.018(2) 0.0181(19) 0.0164(16) 0.0040(12) 0.0037(14) 0.0032(14)
C106 0.025(3) 0.029(3) 0.027(3) 0.007(2) 0.001(3) 0.006(3)
C107 0.029(4) 0.043(4) 0.024(3) 0.017(3) 0.006(3) 0.011(3)
C108 0.021(2) 0.045(3) 0.018(3) 0.015(2) 0.004(2) 0.010(2)
C109 0.018(2) 0.030(3) 0.024(2) 0.0113(19) 0.0086(19) 0.009(2)
C200 0.016(3) 0.039(4) 0.025(3) 0.008(3) 0.007(2) -0.002(3)
C201 0.035(4) 0.024(3) 0.029(3) 0.013(3) 0.001(3) 0.002(3)
C202 0.029(3) 0.041(4) 0.031(4) 0.018(3) -0.001(3) -0.001(3)
C203 0.019(3) 0.063(6) 0.027(3) 0.025(4) 0.001(3) 0.009(3)
C204 0.022(3) 0.067(5) 0.029(3) 0.008(3) 0.008(2) 0.021(3)
C205 0.021(3) 0.045(4) 0.020(3) 0.002(2) 0.006(2) 0.007(2)
S2CC 0.017(2) 0.024(2) 0.0140(14) 0.0015(13) 0.0015(13) 0.0011(15)
C206 0.053(5) 0.047(4) 0.047(4) 0.025(4) -0.025(4) -0.017(3)
C207 0.057(6) 0.056(6) 0.053(5) 0.030(5) -0.035(4) -0.021(4)
C208 0.040(7) 0.094(10) 0.027(5) 0.037(6) -0.009(5) -0.010(5)
C209 0.027(3) 0.100(7) 0.022(3) 0.032(4) 0.001(3) 0.009(4)
C1A 0.0276(13) 0.0259(13) 0.0260(13) 0.0048(10) 0.0037(10) 0.0105(10)
C2A 0.0341(15) 0.0340(15) 0.0314(14) 0.0115(12) 0.0096(12) 0.0127(12)
C3A 0.0320(15) 0.0423(16) 0.0329(15) 0.0088(12) 0.0091(12) 0.0183(13)
C4A 0.0300(14) 0.0321(14) 0.0295(14) -0.0033(11) -0.0039(11) 0.0119(12)
C5A 0.0406(17) 0.0386(16) 0.0385(16) -0.0037(13) -0.0032(13) 0.0182(13)
C6A 0.053(2) 0.0312(16) 0.0458(18) -0.0093(14) -0.0075(15) 0.0193(14)
C7A 0.063(2) 0.0220(14) 0.050(2) 0.0052(14) -0.0137(17) 0.0114(13)
C8A 0.0510(18) 0.0278(14) 0.0349(16) 0.0098(13) 0.0015(14) 0.0068(12)
C9A 0.0353(15) 0.0218(13) 0.0284(14) 0.0028(11) -0.0053(11) 0.0055(10)
C10A 0.0333(14) 0.0279(13) 0.0225(13) 0.0064(11) 0.0030(10) 0.0053(10)
C11A 0.0429(16) 0.0286(14) 0.0277(14) -0.0014(12) 0.0087(12) 0.0090(11)
C12A 0.0466(17) 0.0313(15) 0.0314(15) 0.0067(13) 0.0116(13) 0.0045(12)
C13A 0.0530(19) 0.0287(15) 0.0336(15) 0.0056(13) 0.0129(14) 0.0026(12)
C14A 0.0374(15) 0.0254(13) 0.0395(16) 0.0047(11) 0.0149(13) 0.0150(12)
C15A 0.051(2) 0.0339(16) 0.0426(18) -0.0045(14) 0.0075(15) 0.0087(14)
C16A 0.0342(16) 0.0394(17) 0.053(2) -0.0037(13) 0.0016(14) 0.0141(15)
C17A 0.0391(17) 0.0428(18) 0.0493(19) -0.0063(14) 0.0017(15) 0.0111(15)
C18A 0.0474(19) 0.0398(17) 0.0445(18) 0.0010(14) 0.0173(15) 0.0081(14)
C19A 0.0469(17) 0.0261(14) 0.0366(16) 0.0014(12) 0.0204(13) 0.0074(12)
C20A 0.0503(18) 0.0250(13) 0.0303(14) 0.0020(12) 0.0144(13) 0.0061(11)
C1AA 0.0402(16) 0.0282(14) 0.0294(14) 0.0073(12) 0.0049(12) 0.0110(11)
C2AA 0.0377(15) 0.0266(13) 0.0249(13) 0.0083(11) 0.0078(11) 0.0091(11)
C3AA 0.0351(15) 0.0252(13) 0.0293(14) 0.0056(11) 0.0088(11) 0.0075(11)
C4AA 0.0429(18) 0.069(2) 0.0402(18) 0.0155(17) 0.0168(15) 0.0328(17)
C5AA 0.0493(18) 0.0278(14) 0.0350(16) 0.0045(13) 0.0209(14) 0.0065(12)
C1B 0.0359(14) 0.0147(11) 0.0308(13) 0.0063(10) 0.0142(11) 0.0070(10)
C2B 0.0317(14) 0.0187(12) 0.0362(14) 0.0056(10) 0.0143(11) 0.0083(11)
C3B 0.0425(16) 0.0174(12) 0.0396(15) 0.0101(11) 0.0223(13) 0.0134(11)
C4B 0.0518(18) 0.0236(13) 0.0517(18) 0.0163(13) 0.0307(15) 0.0166(13)
C5B 0.065(2) 0.0265(14) 0.061(2) 0.0208(14) 0.0449(19) 0.0225(15)
C6B 0.084(3) 0.0281(15) 0.0450(18) 0.0264(16) 0.0388(19) 0.0163(14)
C7B 0.068(2) 0.0261(14) 0.0392(17) 0.0189(14) 0.0254(16) 0.0108(13)
C8B 0.0558(18) 0.0182(12) 0.0352(15) 0.0112(12) 0.0200(14) 0.0104(11)
C9B 0.0471(17) 0.0198(13) 0.0340(15) 0.0057(12) 0.0092(13) 0.0052(11)
C10B 0.0342(14) 0.0186(12) 0.0386(15) 0.0030(10) 0.0121(12) 0.0073(11)
C11B 0.0329(14) 0.0238(12) 0.0218(12) 0.0081(10) 0.0113(10) 0.0061(10)
C12B 0.0272(13) 0.0260(13) 0.0233(12) 0.0089(10) 0.0065(10) 0.0078(10)
C13B 0.0257(13) 0.0281(13) 0.0220(12) 0.0038(10) 0.0041(10) 0.0046(10)
C14B 0.0366(14) 0.0294(13) 0.0203(12) 0.0151(11) 0.0149(11) 0.0077(10)
C15B 0.0322(14) 0.0238(12) 0.0245(12) 0.0051(10) 0.0132(11) 0.0046(10)
C16B 0.0410(16) 0.0192(12) 0.0351(15) 0.0083(11) 0.0165(12) 0.0083(11)
C17B 0.0389(16) 0.0323(15) 0.0441(17) 0.0173(13) 0.0127(13) 0.0148(13)
C18B 0.0333(15) 0.0333(15) 0.0386(16) 0.0116(12) 0.0102(12) 0.0135(12)
C19B 0.0319(14) 0.0243(12) 0.0236(12) 0.0045(10) 0.0133(11) 0.0047(10)
C20B 0.0237(12) 0.0290(13) 0.0234(12) 0.0051(10) 0.0049(10) 0.0060(10)
C1BB 0.0328(15) 0.0322(14) 0.0283(14) 0.0111(11) 0.0076(11) 0.0102(11)
C2BB 0.0220(12) 0.0345(14) 0.0222(12) 0.0086(10) 0.0062(10) 0.0118(11)
C3BB 0.0407(17) 0.0448(17) 0.0339(15) 0.0153(14) 0.0119(13) 0.0165(13)
C4BB 0.0222(12) 0.0345(14) 0.0237(12) 0.0096(11) 0.0050(10) 0.0084(11)
C5BB 0.0318(15) 0.0379(16) 0.0383(16) 0.0124(13) 0.0038(13) 0.0007(13)
C6BB 0.0314(14) 0.0210(13) 0.0454(17) 0.0045(11) 0.0136(13) 0.0024(12)
C1C 0.0264(13) 0.0237(12) 0.0204(12) 0.0061(10) 0.0061(10) 0.0015(10)
C2C 0.0281(13) 0.0257(13) 0.0278(13) 0.0041(10) 0.0118(11) 0.0042(10)
C3C 0.0274(13) 0.0236(12) 0.0251(13) 0.0044(10) 0.0095(10) 0.0038(10)
C4C 0.0470(17) 0.0289(14) 0.0425(17) 0.0109(13) 0.0260(14) 0.0136(13)
C5C 0.0481(18) 0.0269(14) 0.0496(18) 0.0110(13) 0.0218(15) 0.0153(13)
C6C 0.0450(17) 0.0279(14) 0.0410(17) 0.0143(13) 0.0183(14) 0.0041(12)
C7C 0.0398(16) 0.0312(14) 0.0331(15) 0.0114(12) 0.0190(12) 0.0064(12)
C8C 0.0294(13) 0.0227(12) 0.0225(12) 0.0048(10) 0.0081(10) 0.0022(10)
C9C 0.0382(15) 0.0307(14) 0.0246(13) 0.0089(12) 0.0148(11) 0.0077(11)
C10C 0.0363(15) 0.0254(13) 0.0240(13) 0.0092(11) 0.0101(11) 0.0077(10)
C1CC 0.0350(15) 0.0341(15) 0.0248(13) 0.0058(12) 0.0106(11) 0.0049(11)
C2CC 0.0421(16) 0.0266(14) 0.0327(15) 0.0099(12) 0.0159(12) 0.0074(11)
C3CC 0.0215(13) 0.0356(15) 0.0325(14) 0.0036(11) 0.0101(11) 0.0045(12)
C4CC 0.0334(15) 0.0463(18) 0.0352(16) 0.0150(13) 0.0140(12) 0.0038(13)
C5CC 0.0433(17) 0.0363(15) 0.0441(18) 0.0210(13) 0.0266(14) 0.0199(13)
C6CC 0.0498(19) 0.0351(16) 0.054(2) 0.0116(14) 0.0354(16) 0.0094(14)
Fe1A 0.02840(19) 0.02028(17) 0.02077(17) 0.00595(14) 0.00628(14) 0.00657(14)
Fe2A 0.0415(2) 0.0290(2) 0.0308(2) 0.01326(17) 0.01937(18) 0.01311(16)
Fe1B 0.02326(18) 0.02406(18) 0.02173(18) 0.00807(14) 0.00757(14) 0.00873(14)
Fe2B 0.02157(18) 0.02330(18) 0.02505(19) 0.00648(14) 0.00632(14) 0.00398(14)
Fe1C 0.02407(18) 0.02337(18) 0.01959(17) 0.00588(14) 0.00786(14) 0.00386(14)
Fe2C 0.0282(2) 0.02582(19) 0.0304(2) 0.00982(15) 0.01553(16) 0.00919(15)
O1AA 0.0589(14) 0.0275(11) 0.0512(14) -0.0046(10) 0.0017(11) 0.0138(10)
O2AA 0.0474(12) 0.0414(12) 0.0392(12) 0.0175(10) 0.0218(10) 0.0156(10)
O3AA 0.0566(14) 0.0439(12) 0.0315(11) 0.0107(10) 0.0012(10) 0.0191(10)
O4AA 0.0371(14) 0.117(3) 0.0707(18) -0.0076(15) 0.0111(13) 0.0569(18)
O5AA 0.0712(16) 0.0402(12) 0.0295(11) -0.0034(11) 0.0178(11) 0.0107(9)
O1BB 0.0290(11) 0.0546(14) 0.0479(13) 0.0164(10) 0.0077(9) 0.0157(11)
O2BB 0.0315(10) 0.0336(11) 0.0275(10) 0.0088(8) 0.0062(8) 0.0028(8)
O3BB 0.087(2) 0.0821(19) 0.0494(15) 0.0294(16) 0.0330(14) 0.0439(14)
O4BB 0.0337(10) 0.0291(10) 0.0319(10) 0.0145(8) 0.0076(8) 0.0063(8)
O5BB 0.0499(14) 0.0610(16) 0.0465(14) 0.0207(12) -0.0164(12) -0.0119(12)
O6BB 0.0511(13) 0.0307(11) 0.0638(15) 0.0024(10) 0.0386(12) 0.0097(10)
O1CC 0.0351(12) 0.0636(15) 0.0419(12) 0.0053(11) 0.0203(10) 0.0091(11)
O2CC 0.0776(17) 0.0440(13) 0.0517(14) 0.0355(13) 0.0252(13) 0.0257(11)
O3CC 0.0377(12) 0.0446(12) 0.0367(12) 0.0036(10) 0.0126(9) -0.0084(10)
O4CC 0.0494(14) 0.0830(19) 0.0551(15) 0.0415(14) 0.0127(12) 0.0161(14)
O5CC 0.0820(18) 0.0560(14) 0.0363(13) 0.0371(13) 0.0344(12) 0.0173(11)
O6CC 0.0839(19) 0.0313(12) 0.091(2) 0.0029(12) 0.0615(17) 0.0114(13)
S1A 0.0273(3) 0.0252(3) 0.0281(3) 0.0058(2) 0.0064(3) 0.0108(3)
S2A 0.0391(4) 0.0227(3) 0.0208(3) 0.0012(3) 0.0065(3) 0.0065(2)
S1B 0.0288(3) 0.0207(3) 0.0319(3) 0.0055(2) 0.0148(3) 0.0087(2)
S2B 0.0285(3) 0.0192(3) 0.0212(3) 0.0075(2) 0.0091(2) 0.0067(2)
S1C 0.0247(3) 0.0247(3) 0.0229(3) 0.0079(2) 0.0046(2) 0.0033(2)
C06A 0.068(7) 0.061(4) 0.045(6) 0.044(6) 0.034(5) 0.030(4)
O06A 0.147(9) 0.095(4) 0.069(5) 0.101(6) 0.063(5) 0.054(4)
O6AA 0.147(9) 0.095(4) 0.069(5) 0.101(6) 0.063(5) 0.054(4)
C6AA 0.068(7) 0.061(4) 0.045(6) 0.044(6) 0.034(5) 0.030(4)

loop_
_atom_type_symbol
_atom_type_description
_atom_type_scat_dispersion_real
_atom_type_scat_dispersion_imag
_atom_type_scat_source
C C 0.0033 0.0016 'International Tables Vol C Tables 4.2.6.8 and 6.1.1.4'
H H 0.0000 0.0000 'International Tables Vol C Tables 4.2.6.8 and 6.1.1.4'
O O 0.0106 0.0060 'International Tables Vol C Tables 4.2.6.8 and 6.1.1.4'
S S 0.1246 0.1234 'International Tables Vol C Tables 4.2.6.8 and 6.1.1.4'
Fe Fe 0.3463 0.8444 'International Tables Vol C Tables 4.2.6.8 and 6.1.1.4'

loop_
_geom_angle_atom_site_label_1
_geom_angle_atom_site_label_2
_geom_angle_atom_site_label_3
_geom_angle
_geom_angle_publ_flag
S1A Fe1A Fe2A 56.56(2) y
S1A Fe2A Fe1A 56.57(2) y
S2A Fe2A Fe1A 56.42(2) y
S2A Fe1A Fe2A 56.51(2) y
Fe2A S1A Fe1A 66.87(2) y
Fe1A S2A Fe2A 67.06(2) y
S2A Fe1A S1A 78.90(3) y
S2A Fe2A S1A 78.86(3) y
C101 C100 C105 120.0 ?
C101 C100 S2C 121.1(3) ?
C105 C100 S2C 118.9(3) ?
C102 C101 C100 120.0 ?
C103 C102 C101 120.0 ?
C102 C103 C104 120.0 ?
C102 C103 C106 120.6(3) ?
C104 C103 C106 119.4(3) ?
C105 C104 C103 120.0 ?
C105 C104 C109 121.2(3) ?
C103 C104 C109 118.6(3) ?
C104 C105 C100 120.0 ?
C100 S2C Fe1C 115.3(3) ?
C100 S2C Fe2C 118.2(4) ?
Fe1C S2C Fe2C 66.3(2) ?
C107 C106 C103 120.0(5) ?
C106 C107 C108 120.9(6) ?
C109 C108 C107 119.2(5) ?
C108 C109 C104 121.6(4) ?
C201 C200 C205 120.0 ?
C201 C200 S2CC 124.0(3) ?
C205 C200 S2CC 115.8(3) ?
C200 C201 C202 120.0 ?
C203 C202 C201 120.0 ?
C203 C202 C206 118.6(4) ?
C201 C202 C206 121.4(4) ?
C202 C203 C204 120.0 ?
C202 C203 C209 119.2(5) ?
C204 C203 C209 120.6(4) ?
C203 C204 C205 120.0 ?
C204 C205 C200 120.0 ?
C200 S2CC Fe2C 112.1(4) ?
C200 S2CC Fe1C 117.6(3) ?
Fe2C S2CC Fe1C 67.4(3) ?
C207 C206 C202 121.6(6) ?
C206 C207 C208 119.7(8) ?
C209 C208 C207 120.2(8) ?
C208 C209 C203 120.5(7) ?
C10A C1A C2A 120.5(2) ?
C10A C1A S1A 120.9(2) ?
C2A C1A S1A 118.3(2) ?
C3A C2A C1A 120.2(3) ?
C2A C3A C4A 121.0(3) ?
C3A C4A C5A 122.8(3) ?
C3A C4A C9A 118.8(2) ?
C5A C4A C9A 118.3(3) ?
C6A C5A C4A 120.9(3) ?
C5A C6A C7A 121.0(3) ?
C8A C7A C6A 119.9(3) ?
C7A C8A C9A 120.9(3) ?
C8A C9A C10A 122.1(3) ?
C8A C9A C4A 118.9(3) ?
C10A C9A C4A 119.0(2) ?
C1A C10A C9A 120.5(3) ?
C20A C11A C12A 121.1(3) ?
C20A C11A S2A 119.4(2) ?
C12A C11A S2A 119.3(2) ?
C13A C12A C11A 119.3(3) ?
C12A C13A C14A 120.2(3) ?
C13A C14A C19A 122.1(3) ?
C13A C14A C15A 121.0(3) ?
C19A C14A C15A 116.9(3) ?
C16A C15A C14A 120.7(3) ?
C15A C16A C17A 119.7(3) ?
C18A C17A C16A 121.4(3) ?
C17A C18A C19A 119.5(3) ?
C18A C19A C14A 121.9(3) ?
C18A C19A C20A 121.8(3) ?
C14A C19A C20A 116.2(3) ?
C11A C20A C19A 121.1(3) ?
O1AA C1AA Fe1A 177.7(3) ?
O2AA C2AA Fe1A 177.8(2) ?
O3AA C3AA Fe1A 177.6(3) ?
O4AA C4AA Fe2A 178.0(3) ?
O5AA C5AA Fe2A 179.5(3) ?
C2B C1B C10B 120.5(2) ?
C2B C1B S1B 122.3(2) ?
C10B C1B S1B 116.9(2) ?
C1B C2B C3B 120.7(3) ?
C4B C3B C2B 121.8(3) ?
C4B C3B C8B 119.4(3) ?
C2B C3B C8B 118.8(3) ?
C5B C4B C3B 119.9(3) ?
C4B C5B C6B 120.6(3) ?
C7B C6B C5B 120.7(3) ?
C6B C7B C8B 120.9(3) ?
C9B C8B C7B 122.3(3) ?
C9B C8B C3B 119.2(2) ?
C7B C8B C3B 118.5(3) ?
C10B C9B C8B 120.8(3) ?
C9B C10B C1B 120.1(3) ?
C20B C11B C12B 120.4(2) ?
C20B C11B S2B 120.2(2) ?
C12B C11B S2B 118.86(19) ?
C13B C12B C11B 120.5(2) ?
C12B C13B C14B 120.7(2) ?
C13B C14B C19B 119.1(2) ?
C13B C14B C15B 122.0(3) ?
C19B C14B C15B 118.9(2) ?
C16B C15B C14B 119.6(3) ?
C15B C16B C17B 120.7(2) ?
C18B C17B C16B 121.6(3) ?
C17B C18B C19B 120.0(3) ?
C18B C19B C20B 122.3(3) ?
C18B C19B C14B 119.1(2) ?
C20B C19B C14B 118.6(2) ?
C11B C20B C19B 120.7(2) ?
O1BB C1BB Fe1B 177.0(3) ?
O2BB C2BB Fe1B 175.9(2) ?
O3BB C3BB Fe1B 177.5(3) ?
O4BB C4BB Fe2B 177.9(2) ?
O5BB C5BB Fe2B 177.5(3) ?
O6BB C6BB Fe2B 176.6(2) ?
C2C C1C C10C 119.9(2) ?
C2C C1C S1C 123.60(19) ?
C10C C1C S1C 116.36(19) ?
C1C C2C C3C 120.6(2) ?
C4C C3C C8C 118.8(2) ?
C4C C3C C2C 121.9(2) ?
C8C C3C C2C 119.2(2) ?
C5C C4C C3C 120.4(3) ?
C4C C5C C6C 120.7(3) ?
C7C C6C C5C 120.2(3) ?
C6C C7C C8C 120.6(3) ?
C9C C8C C3C 118.7(2) ?
C9C C8C C7C 122.0(2) ?
C3C C8C C7C 119.3(2) ?
C10C C9C C8C 121.1(2) ?
C9C C10C C1C 120.5(2) ?
O1CC C1CC Fe1C 177.0(3) ?
O2CC C2CC Fe1C 178.6(3) ?
O3CC C3CC Fe1C 175.8(3) ?
O4CC C4CC Fe2C 175.2(3) ?
O5CC C5CC Fe2C 177.7(3) ?
O6CC C6CC Fe2C 178.9(3) ?
C1AA Fe1A C3AA 89.71(12) ?
C1AA Fe1A C2AA 100.29(13) ?
C3AA Fe1A C2AA 97.06(12) ?
C1AA Fe1A S2A 156.97(10) ?
C3AA Fe1A S2A 95.17(9) ?
C2AA Fe1A S2A 101.42(9) ?
C1AA Fe1A S1A 87.29(9) ?
C3AA Fe1A S1A 155.27(9) ?
C2AA Fe1A S1A 107.63(9) ?
S2A Fe1A S1A 78.90(3) ?
C1AA Fe1A Fe2A 100.48(9) ?
C3AA Fe1A Fe2A 100.06(9) ?
C2AA Fe1A Fe2A 153.02(8) ?
C06A Fe2A C4AA 106.3(10) ?
C06A Fe2A C5AA 92.4(9) ?
C4AA Fe2A C5AA 92.67(14) ?
C4AA Fe2A C6AA 93.9(5) ?
C5AA Fe2A C6AA 101.2(4) ?
C06A Fe2A S2A 91.9(10) ?
C4AA Fe2A S2A 160.08(12) ?
C5AA Fe2A S2A 94.47(10) ?
C6AA Fe2A S2A 102.9(5) ?
C06A Fe2A S1A 112.5(10) ?
C4AA Fe2A S1A 86.68(11) ?
C5AA Fe2A S1A 154.25(10) ?
C6AA Fe2A S1A 104.5(4) ?
C06A Fe2A Fe1A 146.9(11) ?
C4AA Fe2A Fe1A 104.08(12) ?
C5AA Fe2A Fe1A 98.94(10) ?
C6AA Fe2A Fe1A 152.2(4) ?
C3BB Fe1B C2BB 90.00(13) ?
C3BB Fe1B C1BB 99.22(13) ?
C2BB Fe1B C1BB 100.14(12) ?
C3BB Fe1B S2B 160.37(11) ?
C2BB Fe1B S2B 95.04(8) ?
C1BB Fe1B S2B 98.54(9) ?
C3BB Fe1B S1B 85.87(11) ?
C2BB Fe1B S1B 149.73(8) ?
C1BB Fe1B S1B 110.13(9) ?
S2B Fe1B S1B 80.22(3) ?
C3BB Fe1B Fe2B 104.22(10) ?
C2BB Fe1B Fe2B 95.65(8) ?
C1BB Fe1B Fe2B 151.63(9) ?
S2B Fe1B Fe2B 56.44(2) ?
S1B Fe1B Fe2B 56.74(2) ?
C4BB Fe2B C6BB 88.91(12) ?
C4BB Fe2B C5BB 100.78(12) ?
C6BB Fe2B C5BB 99.92(14) ?
C4BB Fe2B S2B 92.38(8) ?
C6BB Fe2B S2B 156.23(10) ?
C5BB Fe2B S2B 103.14(10) ?
C4BB Fe2B S1B 158.22(8) ?
C6BB Fe2B S1B 90.27(9) ?
C5BB Fe2B S1B 100.80(10) ?
S2B Fe2B S1B 79.87(2) ?
C4BB Fe2B Fe1B 102.52(8) ?
C6BB Fe2B Fe1B 100.30(10) ?
C5BB Fe2B Fe1B 149.26(9) ?
S2B Fe2B Fe1B 56.275(19) ?
S1B Fe2B Fe1B 56.28(2) ?
C2CC Fe1C C3CC 89.80(13) ?
C2CC Fe1C C1CC 98.35(13) ?
C3CC Fe1C C1CC 103.22(12) ?
C2CC Fe1C S2C 166.68(17) ?
C3CC Fe1C S2C 94.7(2) ?
C1CC Fe1C S2C 92.8(2) ?
C2CC Fe1C S1C 86.77(9) ?
C3CC Fe1C S1C 147.35(9) ?
C1CC Fe1C S1C 109.41(9) ?
S2C Fe1C S1C 82.66(13) ?
C2CC Fe1C S2CC 159.06(17) ?
C3CC Fe1C S2CC 99.8(2) ?
C1CC Fe1C S2CC 97.5(2) ?
S1C Fe1C S2CC 75.07(14) ?
C2CC Fe1C Fe2C 107.66(10) ?
C3CC Fe1C Fe2C 94.20(9) ?
C1CC Fe1C Fe2C 148.68(9) ?
S2C Fe1C Fe2C 59.57(16) ?
S1C Fe1C Fe2C 56.41(2) ?
S2CC Fe1C Fe2C 53.44(18) ?
C4CC Fe2C C5CC 93.40(13) ?
C4CC Fe2C C6CC 102.03(15) ?
C5CC Fe2C C6CC 96.09(14) ?
C4CC Fe2C S2CC 154.0(2) ?
C5CC Fe2C S2CC 93.2(2) ?
C6CC Fe2C S2CC 102.2(2) ?
C4CC Fe2C S1C 86.76(10) ?
C5CC Fe2C S1C 159.28(10) ?
C6CC Fe2C S1C 104.15(10) ?
S2CC Fe2C S1C 78.4(2) ?
C4CC Fe2C S2C 148.57(19) ?
C5CC Fe2C S2C 89.5(2) ?
C6CC Fe2C S2C 108.77(19) ?
S1C Fe2C S2C 79.92(19) ?
C4CC Fe2C Fe1C 94.84(11) ?
C5CC Fe2C Fe1C 102.38(10) ?
C6CC Fe2C Fe1C 154.14(9) ?
S2CC Fe2C Fe1C 59.2(2) ?
S1C Fe2C Fe1C 57.02(2) ?
S2C Fe2C Fe1C 54.10(17) ?
C1A S1A Fe2A 112.71(9) ?
C1A S1A Fe1A 113.61(9) ?
C11A S2A Fe1A 114.22(10) ?
C11A S2A Fe2A 114.97(10) ?
C1B S1B Fe1B 115.10(9) ?
C1B S1B Fe2B 111.16(9) ?
Fe1B S1B Fe2B 66.99(2) ?
C11B S2B Fe1B 112.34(9) ?
C11B S2B Fe2B 115.56(9) ?
Fe1B S2B Fe2B 67.28(2) ?
C1C S1C Fe2C 114.74(9) ?
C1C S1C Fe1C 111.61(9) ?
Fe2C S1C Fe1C 66.56(2) ?
O06A C06A Fe2A 178(3) ?
O6AA C6AA Fe2A 177.0(10) ?

loop_
_geom_bond_atom_site_label_1
_geom_bond_atom_site_label_2
_geom_bond_distance
_geom_bond_publ_flag
C100 C101 1.3900 ?
C100 C105 1.3900 ?
C100 S2C 1.779(7) ?
C101 C102 1.3900 ?
C102 C103 1.3900 ?
C103 C104 1.3900 ?
C103 C106 1.437(3) ?
C104 C105 1.3900 ?
C104 C109 1.411(3) ?
S2C Fe1C 2.208(8) ?
S2C Fe2C 2.350(7) ?
C106 C107 1.358(3) ?
C107 C108 1.406(3) ?
C108 C109 1.374(3) ?
C200 C201 1.3900 ?
C200 C205 1.3900 ?
C200 S2CC 1.784(8) ?
C201 C202 1.3900 ?
C202 C203 1.3900 ?
C202 C206 1.408(3) ?
C203 C204 1.3900 ?
C203 C209 1.436(3) ?
C204 C205 1.3900 ?
S2CC Fe2C 2.172(8) ?
S2CC Fe1C 2.322(8) ?
C206 C207 1.373(3) ?
C207 C208 1.403(3) ?
C208 C209 1.358(3) ?
C1A C10A 1.365(4) ?
C1A C2A 1.416(4) ?
C1A S1A 1.792(3) ?
C2A C3A 1.369(4) ?
C3A C4A 1.407(4) ?
C4A C5A 1.421(4) ?
C4A C9A 1.432(4) ?
C5A C6A 1.351(5) ?
C6A C7A 1.407(5) ?
C7A C8A 1.371(4) ?
C8A C9A 1.410(4) ?
C9A C10A 1.418(4) ?
C11A C20A 1.336(4) ?
C11A C12A 1.432(4) ?
C11A S2A 1.781(3) ?
C12A C13A 1.370(4) ?
C13A C14A 1.396(4) ?
C14A C19A 1.400(4) ?
C14A C15A 1.467(4) ?
C15A C16A 1.345(5) ?
C16A C17A 1.413(5) ?
C17A C18A 1.375(5) ?
C18A C19A 1.376(5) ?
C19A C20A 1.463(4) ?
C1AA O1AA 1.136(3) ?
C1AA Fe1A 1.798(3) ?
C2AA O2AA 1.132(3) ?
C2AA Fe1A 1.811(3) ?
C3AA O3AA 1.134(3) ?
C3AA Fe1A 1.798(3) ?
C4AA O4AA 1.139(4) ?
C4AA Fe2A 1.791(4) ?
C5AA O5AA 1.141(4) ?
C5AA Fe2A 1.794(3) ?
C1B C2B 1.366(4) ?
C1B C10B 1.416(4) ?
C1B S1B 1.792(3) ?
C2B C3B 1.420(4) ?
C3B C4B 1.417(4) ?
C3B C8B 1.424(4) ?
C4B C5B 1.381(4) ?
C5B C6B 1.398(5) ?
C6B C7B 1.361(5) ?
C7B C8B 1.419(4) ?
C8B C9B 1.413(4) ?
C9B C10B 1.369(4) ?
C11B C20B 1.367(4) ?
C11B C12B 1.416(4) ?
C11B S2B 1.796(3) ?
C12B C13B 1.364(4) ?
C13B C14B 1.417(4) ?
C14B C19B 1.430(4) ?
C14B C15B 1.430(4) ?
C15B C16B 1.367(4) ?
C16B C17B 1.397(4) ?
C17B C18B 1.360(4) ?
C18B C19B 1.409(4) ?
C19B C20B 1.422(4) ?
C1BB O1BB 1.139(3) ?
C1BB Fe1B 1.817(3) ?
C2BB O2BB 1.140(3) ?
C2BB Fe1B 1.792(3) ?
C3BB O3BB 1.138(4) ?
C3BB Fe1B 1.787(3) ?
C4BB O4BB 1.141(3) ?
C4BB Fe2B 1.790(3) ?
C5BB O5BB 1.136(4) ?
C5BB Fe2B 1.813(3) ?
C6BB O6BB 1.139(3) ?
C6BB Fe2B 1.797(3) ?
C1C C2C 1.367(4) ?
C1C C10C 1.418(3) ?
C1C S1C 1.781(3) ?
C2C C3C 1.423(3) ?
C3C C4C 1.413(4) ?
C3C C8C 1.416(3) ?
C4C C5C 1.373(4) ?
C5C C6C 1.402(4) ?
C6C C7C 1.365(4) ?
C7C C8C 1.416(4) ?
C8C C9C 1.415(4) ?
C9C C10C 1.362(4) ?
C1CC O1CC 1.133(3) ?
C1CC Fe1C 1.814(3) ?
C2CC O2CC 1.150(3) ?
C2CC Fe1C 1.784(3) ?
C3CC O3CC 1.143(3) ?
C3CC Fe1C 1.792(3) ?
C4CC O4CC 1.139(4) ?
C4CC Fe2C 1.790(3) ?
C5CC O5CC 1.138(4) ?
C5CC Fe2C 1.793(3) ?
C6CC O6CC 1.130(4) ?
C6CC Fe2C 1.824(3) ?
Fe1A S1A 2.2706(7) ?
Fe1A Fe2A 2.5019(5) y
Fe2A C06A 1.74(3) ?
Fe2A C6AA 1.850(12) ?
Fe2A S2A 2.2658(8) ?
Fe1B S2B 2.2588(7) ?
Fe1B S1B 2.2637(7) y
Fe1A S2A 2.2634(7) y
Fe2A S1A 2.2702(8) y
Fe1B Fe2B 2.5051(5) ?
Fe2B S2B 2.2632(7) y
Fe2B S1B 2.2758(7) ?
Fe1C S1C 2.2827(7) ?
Fe1C Fe2C 2.4965(5) ?
Fe2C S1C 2.2668(7) ?
C06A O06A 1.14(4) ?
O6AA C6AA 1.133(15) ?

loop_
_geom_torsion_atom_site_label_1
_geom_torsion_atom_site_label_2
_geom_torsion_atom_site_label_3
_geom_torsion_atom_site_label_4
_geom_torsion
C105 C100 C101 C102 0.0
S2C C100 C101 C102 -178.7(4)
C100 C101 C102 C103 0.0
C101 C102 C103 C104 0.0
C101 C102 C103 C106 -177.9(4)
C102 C103 C104 C105 0.0
C106 C103 C104 C105 177.9(4)
C102 C103 C104 C109 175.8(4)
C106 C103 C104 C109 -6.3(4)
C103 C104 C105 C100 0.0
C109 C104 C105 C100 -175.7(4)
C101 C100 C105 C104 0.0
S2C C100 C105 C104 178.7(4)
C101 C100 S2C Fe1C -31.5(5)
C105 C100 S2C Fe1C 149.8(3)
C101 C100 S2C Fe2C -107.0(3)
C105 C100 S2C Fe2C 74.3(4)
C102 C103 C106 C107 -178.9(7)
C104 C103 C106 C107 3.3(9)
C103 C106 C107 C108 0.8(14)
C106 C107 C108 C109 -1.6(13)
C107 C108 C109 C104 -1.6(9)
C105 C104 C109 C108 -178.6(4)
C103 C104 C109 C108 5.6(6)
C205 C200 C201 C202 0.0
S2CC C200 C201 C202 -175.8(5)
C200 C201 C202 C203 0.0
C200 C201 C202 C206 179.8(5)
C201 C202 C203 C204 0.0
C206 C202 C203 C204 -179.8(5)
C201 C202 C203 C209 -176.1(5)
C206 C202 C203 C209 4.1(5)
C202 C203 C204 C205 0.0
C209 C203 C204 C205 176.1(5)
C203 C204 C205 C200 0.0
C201 C200 C205 C204 0.0
S2CC C200 C205 C204 176.1(5)
C201 C200 S2CC Fe2C -107.3(3)
C205 C200 S2CC Fe2C 76.8(4)
C201 C200 S2CC Fe1C -32.1(6)
C205 C200 S2CC Fe1C 151.9(3)
C203 C202 C206 C207 -1.8(9)
C201 C202 C206 C207 178.4(6)
C202 C206 C207 C208 -1.2(12)
C206 C207 C208 C209 1.9(15)
C207 C208 C209 C203 0.4(14)
C202 C203 C209 C208 -3.5(9)
C204 C203 C209 C208 -179.5(7)
C10A C1A C2A C3A 0.8(4)
S1A C1A C2A C3A 174.7(2)
C1A C2A C3A C4A -1.3(4)
C2A C3A C4A C5A -177.8(3)
C2A C3A C4A C9A 1.1(4)
C3A C4A C5A C6A 178.5(3)
C9A C4A C5A C6A -0.4(4)
C4A C5A C6A C7A 1.2(5)
C5A C6A C7A C8A -0.7(5)
C6A C7A C8A C9A -0.6(5)
C7A C8A C9A C10A -177.9(3)
C7A C8A C9A C4A 1.3(4)
C3A C4A C9A C8A -179.7(3)
C5A C4A C9A C8A -0.8(4)
C3A C4A C9A C10A -0.5(4)
C5A C4A C9A C10A 178.5(2)
C2A C1A C10A C9A -0.2(4)
S1A C1A C10A C9A -173.9(2)
C8A C9A C10A C1A 179.3(3)
C4A C9A C10A C1A 0.1(4)
C20A C11A C12A C13A -2.3(4)
S2A C11A C12A C13A -176.5(2)
C11A C12A C13A C14A 0.4(4)
C12A C13A C14A C19A 1.5(4)
C12A C13A C14A C15A -178.4(3)
C13A C14A C15A C16A -179.8(3)
C19A C14A C15A C16A 0.3(4)
C14A C15A C16A C17A 0.1(5)
C15A C16A C17A C18A -0.6(5)
C16A C17A C18A C19A 0.7(5)
C17A C18A C19A C14A -0.4(5)
C17A C18A C19A C20A -178.7(3)
C13A C14A C19A C18A 179.9(3)
C15A C14A C19A C18A -0.1(4)
C13A C14A C19A C20A -1.7(4)
C15A C14A C19A C20A 178.3(2)
C12A C11A C20A C19A 2.2(4)
S2A C11A C20A C19A 176.4(2)
C18A C19A C20A C11A 178.2(3)
C14A C19A C20A C11A -0.2(4)
C10B C1B C2B C3B -0.3(4)
S1B C1B C2B C3B -174.81(19)
C1B C2B C3B C4B 179.7(2)
C1B C2B C3B C8B -0.3(4)
C2B C3B C4B C5B -179.8(2)
C8B C3B C4B C5B 0.2(4)
C3B C4B C5B C6B -0.1(4)
C4B C5B C6B C7B -0.4(4)
C5B C6B C7B C8B 0.7(4)
C6B C7B C8B C9B 179.1(3)
C6B C7B C8B C3B -0.5(4)
C4B C3B C8B C9B -179.6(2)
C2B C3B C8B C9B 0.4(4)
C4B C3B C8B C7B 0.1(4)
C2B C3B C8B C7B -179.9(2)
C7B C8B C9B C10B -179.5(3)
C3B C8B C9B C10B 0.1(4)
C8B C9B C10B C1B -0.7(4)
C2B C1B C10B C9B 0.8(4)
S1B C1B C10B C9B 175.6(2)
C20B C11B C12B C13B 0.1(4)
S2B C11B C12B C13B -171.82(19)
C11B C12B C13B C14B 0.0(4)
C12B C13B C14B C19B -0.7(4)
C12B C13B C14B C15B 178.5(2)
C13B C14B C15B C16B -178.6(2)
C19B C14B C15B C16B 0.5(4)
C14B C15B C16B C17B 0.6(4)
C15B C16B C17B C18B -1.5(4)
C16B C17B C18B C19B 1.1(4)
C17B C18B C19B C20B 177.1(3)
C17B C18B C19B C14B 0.1(4)
C13B C14B C19B C18B 178.3(2)
C15B C14B C19B C18B -0.9(3)
C13B C14B C19B C20B 1.2(3)
C15B C14B C19B C20B -178.0(2)
C12B C11B C20B C19B 0.5(4)
S2B C11B C20B C19B 172.29(19)
C18B C19B C20B C11B -178.1(2)
C14B C19B C20B C11B -1.1(4)
C10C C1C C2C C3C 0.6(4)
S1C C1C C2C C3C 176.6(2)
C1C C2C C3C C4C 177.9(3)
C1C C2C C3C C8C -1.5(4)
C8C C3C C4C C5C 0.4(4)
C2C C3C C4C C5C -179.0(3)
C3C C4C C5C C6C -0.9(5)
C4C C5C C6C C7C 0.8(5)
C5C C6C C7C C8C -0.1(5)
C4C C3C C8C C9C -178.1(3)
C2C C3C C8C C9C 1.3(4)
C4C C3C C8C C7C 0.3(4)
C2C C3C C8C C7C 179.7(3)
C6C C7C C8C C9C 177.9(3)
C6C C7C C8C C3C -0.4(4)
C3C C8C C9C C10C -0.2(4)
C7C C8C C9C C10C -178.5(3)
C8C C9C C10C C1C -0.8(4)
C2C C1C C10C C9C 0.6(4)
S1C C1C C10C C9C -175.7(2)
C10A C1A S1A Fe2A -53.3(2)
C2A C1A S1A Fe2A 132.89(19)
C10A C1A S1A Fe1A -126.9(2)
C2A C1A S1A Fe1A 59.3(2)
C20A C11A S2A Fe1A 55.3(3)
C12A C11A S2A Fe1A -130.3(2)
C20A C11A S2A Fe2A 130.1(2)
C12A C11A S2A Fe2A -55.5(2)
C2B C1B S1B Fe1B -37.9(2)
C10B C1B S1B Fe1B 147.44(17)
C2B C1B S1B Fe2B -111.5(2)
C10B C1B S1B Fe2B 73.8(2)
C20B C11B S2B Fe1B 137.82(19)
C12B C11B S2B Fe1B -50.2(2)
C20B C11B S2B Fe2B 63.3(2)
C12B C11B S2B Fe2B -124.80(18)
C2C C1C S1C Fe2C 31.9(3)
C10C C1C S1C Fe2C -151.96(17)
C2C C1C S1C Fe1C 105.1(2)
C10C C1C S1C Fe1C -78.7(2)

_cod_database_fobs_code 2020964
